data_2100005
loop_
_publ_author_name
'Asilo\'e J. Mora'
'Edward E. \'Avila'
'Gerzon E. Delgado'
'Andrew N. Fitch'
'Michella Brunelli'

_publ_section_title
;
 Temperature effects on the hydrogen-bond patterns in
 4-piperidinecarboxylic acid
;
_journal_issue 1
_journal_name_full 'Acta Crystallographica Section B'
_journal_page_first 96
_journal_page_last 102
_journal_paper_doi 10.1107/S0108768104031738
_journal_volume 61
_journal_year 2005
_chemical_formula_moiety 'C6 H11 N1 O2'
_chemical_formula_sum 'C6 H11 N O2'
_chemical_formula_weight 129.16
_chemical_name_common '4-piperidinic acid'
_chemical_name_systematic 'piperidine-4-carboxylic acid'
_space_group_IT_number 33
_symmetry_cell_setting orthorhombic
_symmetry_space_group_name_Hall 'P -2ac -2n'
_symmetry_space_group_name_H-M 'P n 21 a'
_audit_creation_method 'from EXP file using GSAS2CIF'
_cell_angle_alpha 90
_cell_angle_beta 90
_cell_angle_gamma 90
_cell_formula_units_Z 4
_cell_length_a 10.8548(2)
_cell_length_b 9.75200(10)
_cell_length_c 6.11520(10)
_cell_measurement_temperature 363
_cell_volume 647.331(17)
_computing_cell_refinement 'GSAS (Larson and von Dreele, 2001)'
_computing_data_collection 'EXPGUI (Toby, 2001)'
_computing_molecular_graphics 'Diamond 2.1 (Brandenburg, 1998)'
_computing_publication_material 'GSAS (Larson and von Dreele, 2001)'
_computing_structure_refinement 'GSAS (Larson and von Dreele, 2001)'
_computing_structure_solution 'DASH 2.0 (David et al., 2001)'
_diffrn_measurement_device_type Inet
_diffrn_radiation_monochromator 'Double crystal Si <111>'
_diffrn_radiation_type Synchrotron
_diffrn_radiation_wavelength 0.334971
_exptl_absorpt_coefficient_mu 0.170
_exptl_absorpt_correction_T_max 0.000
_exptl_absorpt_correction_T_min 0.000
_exptl_absorpt_correction_type none
_exptl_absorpt_process_details
;
GSAS Absorption/surface roughness correction: function number 0
No correction is applied.
;
_exptl_crystal_density_diffrn 1.3253
_exptl_crystal_density_method 'not measured'
_exptl_crystal_F_000 280
_refine_ls_goodness_of_fit_all 2.37
_refine_ls_hydrogen_treatment constr
_refine_ls_matrix_type full
_refine_ls_number_constraints 3
_refine_ls_number_parameters 94
_refine_ls_number_restraints 59
_refine_ls_shift/su_max 0.04
_refine_ls_shift/su_mean 0.01
_reflns_number_observed 1072
_cod_data_source_file av5021.cif
_cod_data_source_block 363K
_cod_depositor_comments
;
The following automatic conversions were performed:

'_refine_ls_matrix_type' value 'Full' changed to 'full' according to
/home/saulius/struct/CIF-dictionaries/cif_core.dic dictionary named
'cif_core.dic' version 2.4.1 from 2010-06-29.

Automatic conversion script
Id: cif_fix_values 1715 2011-07-08 13:25:40Z adriana 
;
_cod_original_cell_volume 647.32(2)
_cod_original_formula_sum 'C6 H11 N1 O2'
_cod_database_code 2100005
_cod_database_fobs_code 2100005

loop_
_symmetry_equiv_pos_as_xyz
+x,+y,+z
-x+1/2,+y+1/2,+z+1/2
-x,+y+1/2,-z
+x+1/2,+y,-z+1/2

loop_
_atom_site_label
_atom_site_fract_x
_atom_site_fract_y
_atom_site_fract_z
_atom_site_U_iso_or_equiv
_atom_site_thermal_displace_type
_atom_site_occupancy
_atom_site_type_symbol
C1 0.3028(7) 0.4979(9) -0.2470(12) 0.0414(15) Uiso 1.0 C
C2 0.1886(7) 0.4993(13) -0.0920(12) 0.0398(11) Uiso 1.0 C
H1 0.107(2) 0.486(4) -0.189(5) 0.080(9) Uiso 1.0 H
C3 0.1947(14) 0.3717(11) 0.047(2) 0.0398(11) Uiso 1.0 C
H2 0.269(2) 0.370(4) 0.144(6) 0.080(9) Uiso 1.0 H
H3 0.188(4) 0.287(3) -0.043(5) 0.080(9) Uiso 1.0 H
C4 0.0791(13) 0.3723(11) 0.2015(19) 0.0398(11) Uiso 1.0 C
H4 0.004(2) 0.371(4) 0.107(6) 0.080(9) Uiso 1.0 H
H5 0.084(4) 0.292(3) 0.298(5) 0.080(9) Uiso 1.0 H
C5 0.0741(15) 0.6279(11) 0.206(2) 0.0398(11) Uiso 1.0 C
H6 0.077(4) 0.710(3) 0.299(5) 0.080(9) Uiso 1.0 H
H7 -0.005(2) 0.616(4) 0.125(6) 0.080(9) Uiso 1.0 H
C6 0.1861(14) 0.6258(10) 0.0467(19) 0.0398(11) Uiso 1.0 C
H8 0.263(3) 0.637(4) 0.137(6) 0.080(9) Uiso 1.0 H
H9 0.177(4) 0.707(3) -0.049(5) 0.080(9) Uiso 1.0 H
N1 0.0785(6) 0.5051(12) 0.3270(10) 0.0398(11) Uiso 1.0 N
H10 0.146(3) 0.511(4) 0.431(5) 0.080(9) Uiso 1.0 H
H11 -0.0058(16) 0.515(4) 0.379(6) 0.080(9) Uiso 1.0 H
O1 0.2935(5) 0.5247(10) -0.4466(8) 0.0414(15) Uiso 1.0 O
O2 0.4089(5) 0.4740(9) -0.1517(9) 0.0414(15) Uiso 1.0 O

loop_
_atom_type_symbol
_atom_type_description
_atom_type_scat_source
O O 'International Tables Vol C Tables 4.2.6.8 and 6.1.1.4'
N N 'International Tables Vol C Tables 4.2.6.8 and 6.1.1.4'
H H 'International Tables Vol C Tables 4.2.6.8 and 6.1.1.4'
C C 'International Tables Vol C Tables 4.2.6.8 and 6.1.1.4'

loop_
_geom_angle_atom_site_label_1
_geom_angle_atom_site_label_2
_geom_angle_atom_site_label_3
_geom_angle
_geom_angle_publ_flag
C4 N1 C5 117.6(8) yes
H10 N1 H11 119(3) no
C4 N1 H11 105(2) no
C5 N1 H10 109(2) no
C4 N1 H10 112(2) no
C5 N1 H11 93(2) no
O1 C1 C2 121.8(7) yes
O2 C1 C2 115.4(6) yes
O1 C1 O2 122.8(7) yes
C1 C2 C6 111.5(9) no
C3 C2 C6 111.2(8) no
C1 C2 C3 107.5(9) no
C2 C3 C4 107.5(9) no
N1 C4 C3 108.3(9) yes
N1 C5 C6 106.9(10) yes
C2 C6 C5 112.3(9) no
C1 C2 H1 108.6(16) no
C3 C2 H1 104(2) no
C6 C2 H1 113(2) no
C2 C3 H2 113(2) no
C2 C3 H3 112(2) no
C4 C3 H2 107(2) no
C4 C3 H3 106(3) no
H2 C3 H3 112(3) no
N1 C4 H4 108(2) no
N1 C4 H5 112(2) no
C3 C4 H4 108(2) no
C3 C4 H5 108(3) no
H4 C4 H5 112(3) no
N1 C5 H6 113(2) no
N1 C5 H7 101(2) no
C6 C5 H6 110(3) no
C6 C5 H7 111(2) no
H6 C5 H7 114(4) no
C2 C6 H8 113(2) no
C2 C6 H9 109(2) no
C5 C6 H8 108(2) no
C5 C6 H9 106(3) no
H8 C6 H9 109(3) no

loop_
_geom_bond_atom_site_label_1
_geom_bond_atom_site_label_2
_geom_bond_site_symmetry_1
_geom_bond_site_symmetry_2
_geom_bond_distance
_geom_bond_publ_flag
O1 C1 . . 1.252(9) yes
O2 C1 . . 1.312(9) yes
N1 C4 . . 1.505(15) yes
N1 C5 . . 1.409(15) yes
N1 H11 . . 0.97(2) no
N1 H10 . . 0.97(3) no
C1 C2 . . 1.561(11) no
C2 C3 . . 1.508(16) no
C2 C6 . . 1.497(15) no
C3 C4 . . 1.571(19) no
C5 C6 . . 1.56(2) no
C2 H1 . . 1.07(3) no
C3 H2 . . 1.00(3) no
C3 H3 . . 1.00(3) no
C4 H4 . . 1.00(3) no
C4 H5 . . 0.98(3) no
C5 H6 . . 0.98(3) no
C5 H7 . . 1.00(3) no
C6 H8 . . 1.01(4) no
C6 H9 . . 0.99(3) no

loop_
_geom_hbond_atom_site_label_D
_geom_hbond_atom_site_label_H
_geom_hbond_atom_site_label_A
_geom_hbond_site_symmetry_A
_geom_hbond_distance_DH
_geom_hbond_distance_HA
_geom_hbond_distance_DA
_geom_hbond_angle_DHA
_geom_hbond_publ_flag
N1 H10 O1 1_556 0.97(3) 1.77(2) 2.720(8) 164(3) yes
N1 H11 O2 4_455 0.97(2) 1.95(3) 2.725(8) 135(3) yes
C2 H1 O2 4_454 1.07(3) 2.36(2) 3.426(9) 170(2) yes
C5 H6 O2 3_555 0.98(3) 2.60(3) 3.490(10) 151(2) yes

loop_
_geom_torsion_atom_site_label_1
_geom_torsion_atom_site_label_2
_geom_torsion_atom_site_label_3
_geom_torsion_atom_site_label_4
_geom_torsion
_geom_torsion_publ_flag
C4 N1 C5 C6 -56.5(13) no
C5 N1 C4 C3 59.2(13) no
O1 C1 C2 C3 134.3(10) no
O1 C1 C2 C6 -103.6(10) no
O2 C1 C2 C3 -49.1(11) no
O2 C1 C2 C6 73.0(11) no
C6 C2 C3 C4 58.3(12) no
C3 C2 C6 C5 -59.0(13) no
C1 C2 C6 C5 -178.9(9) no
C1 C2 C3 C4 -179.5(8) no
C2 C3 C4 N1 -55.2(12) no
N1 C5 C6 C2 54.5(13) no

loop_
_cod_related_entry_id
_cod_related_entry_database
_cod_related_entry_code
1 ChemSpider 3641
